data_1560384
loop_
_publ_author_name
'Shi, Chenjie'
'Wang, Zikai'
'Chen, Yifan'
'Zhang, Xiaoyu'
'Zhao, Yue'
'Tao, Yuehong'
'Wu, Hua'

_publ_section_title
;
 Structural diversity of four coordination polymers based on
 5-nitro-1,2,3-benzenetricarboxylic acid (H3nbta): Solvothermal syntheses,
 structural characterizations and properties
;
_journal_name_full 'Journal of Solid State Chemistry'
_journal_page_first 35
_journal_page_last 42
_journal_paper_doi 10.1016/j.jssc.2017.05.010
_journal_volume 253
_journal_year 2017
_chemical_formula_moiety 'C34 H46 Co3 N6 O24, 4(H2 O)'
_chemical_formula_sum 'C34 H54 Co3 N6 O28'
_chemical_formula_weight 1171.62
_space_group_IT_number 14
_space_group_name_Hall '-P 2ybc'
_space_group_name_H-M_alt 'P 1 21/c 1'
_symmetry_cell_setting monoclinic
_symmetry_space_group_name_H-M 'P 1 21/c 1'
_atom_sites_solution_hydrogens geom
_atom_sites_solution_primary direct
_atom_sites_solution_secondary difmap
_audit_creation_method SHELXL-97
_cell_angle_alpha 90.00
_cell_angle_beta 101.2400(10)
_cell_angle_gamma 90.00
_cell_formula_units_Z 2
_cell_length_a 16.7678(13)
_cell_length_b 7.4121(6)
_cell_length_c 19.7303(15)
_cell_measurement_reflns_used 5527
_cell_measurement_temperature 293(2)
_cell_measurement_theta_max 27.5
_cell_measurement_theta_min 1.2
_cell_volume 2405.1(3)
_computing_cell_refinement 'Bruker SMART'
_computing_data_collection 'Bruker SMART'
_computing_data_reduction 'Bruker SAINT software (Bruker, 1999)'
_computing_molecular_graphics 'SHELXTL-PLUS (Sheldrick, 1990)'
_computing_publication_material SHELXL-97
_computing_structure_refinement 'SHELXL-97 (Sheldrick, 1997)'
_computing_structure_solution 'SHELXS-97(Sheldrick, 1997)'
_diffrn_ambient_temperature 293(2)
_diffrn_measured_fraction_theta_full 0.999
_diffrn_measured_fraction_theta_max 0.997
_diffrn_measurement_device_type 'Bruker SMART APEX CCD'
_diffrn_measurement_method 'phi and omega scans'
_diffrn_radiation_monochromator graphite
_diffrn_radiation_source 'fine-focus sealed tube'
_diffrn_radiation_type MoK\a
_diffrn_radiation_wavelength 0.71073
_diffrn_reflns_av_R_equivalents 0.0238
_diffrn_reflns_av_sigmaI/netI 0.0283
_diffrn_reflns_limit_h_max 21
_diffrn_reflns_limit_h_min -21
_diffrn_reflns_limit_k_max 9
_diffrn_reflns_limit_k_min -9
_diffrn_reflns_limit_l_max 13
_diffrn_reflns_limit_l_min -25
_diffrn_reflns_number 15596
_diffrn_reflns_theta_full 25.00
_diffrn_reflns_theta_max 27.54
_diffrn_reflns_theta_min 1.24
_diffrn_standards_decay_% none
_diffrn_standards_interval_count none
_diffrn_standards_interval_time none
_diffrn_standards_number none
_exptl_absorpt_coefficient_mu 1.121
_exptl_absorpt_correction_T_max 0.785
_exptl_absorpt_correction_T_min 0.750
_exptl_absorpt_correction_type empirical
_exptl_absorpt_process_details SADABS
_exptl_crystal_colour purple
_exptl_crystal_density_diffrn 1.618
_exptl_crystal_density_method 'not measured'
_exptl_crystal_description block
_exptl_crystal_F_000 1210
_exptl_crystal_size_max 0.23
_exptl_crystal_size_mid 0.20
_exptl_crystal_size_min 0.18
_refine_diff_density_max 0.910
_refine_diff_density_min -0.522
_refine_diff_density_rms 0.169
_refine_ls_extinction_method none
_refine_ls_goodness_of_fit_ref 1.093
_refine_ls_hydrogen_treatment mixed
_refine_ls_matrix_type full
_refine_ls_number_parameters 358
_refine_ls_number_reflns 5527
_refine_ls_number_restraints 20
_refine_ls_restrained_S_all 1.097
_refine_ls_R_factor_all 0.0465
_refine_ls_R_factor_gt 0.0356
_refine_ls_shift/su_max 0.001
_refine_ls_shift/su_mean 0.000
_refine_ls_structure_factor_coef Fsqd
_refine_ls_weighting_details 'calc w=1/[\s^2^(Fo^2^)+(0.0619P)^2^+1.2615P] where P=(Fo^2^+2Fc^2^)/3'
_refine_ls_weighting_scheme calc
_refine_ls_wR_factor_gt 0.1019
_refine_ls_wR_factor_ref 0.1127
_reflns_number_gt 4684
_reflns_number_total 5527
_reflns_threshold_expression >2\s(I)
_cod_data_source_file compound1-4.cif
_cod_data_source_block compound4
_cod_depositor_comments
;
The following automatic conversions were performed:

data item '_chemical_melting_point' value 'not measured' was changed
to '?' -- the value is undefined or not given.

data item '_symmetry_cell_setting' value 'Monoclinic' was changed to
'monoclinic' in accordance with the built-in table derived from the
CIF Core dictionary named 'cif_core.dic' version 2.4.5 last updated
on 2014-11-21.

Automatic conversion script
Id: cif_fix_values 8369 2020-08-20 11:38:08Z andrius 
;
_cod_original_sg_symbol_H-M P2(1)/c
_cod_database_code 1560384

loop_
_symmetry_equiv_pos_as_xyz
'x, y, z'
'-x, y+1/2, -z+1/2'
'-x, -y, -z'
'x, -y-1/2, z-1/2'

loop_
_atom_site_label
_atom_site_type_symbol
_atom_site_fract_x
_atom_site_fract_y
_atom_site_fract_z
_atom_site_U_iso_or_equiv
_atom_site_adp_type
_atom_site_occupancy
_atom_site_symmetry_multiplicity
_atom_site_calc_flag
_atom_site_refinement_flags
_atom_site_disorder_assembly
_atom_site_disorder_group
Co1 Co 0.0000 0.0000 1.0000 0.02467(12) Uani 1 2 d SD . .
Co2 Co 0.089979(18) 0.04367(4) 0.748007(15) 0.02267(10) Uani 1 1 d . . .
C1 C -0.29567(15) -0.0336(3) 0.69508(13) 0.0321(5) Uani 1 1 d . . .
H1 H -0.3260 -0.0490 0.6507 0.038 Uiso 1 1 calc R . .
C2 C -0.21302(13) -0.0680(3) 0.70898(11) 0.0240(4) Uani 1 1 d . . .
C3 C -0.16677(13) -0.0369(3) 0.77539(11) 0.0206(4) Uani 1 1 d . . .
C4 C -0.20584(13) 0.0240(3) 0.82776(11) 0.0229(4) Uani 1 1 d . . .
C5 C -0.28931(15) 0.0507(3) 0.81402(13) 0.0299(5) Uani 1 1 d . . .
H5 H -0.3159 0.0865 0.8490 0.036 Uiso 1 1 calc R . .
C6 C -0.33234(15) 0.0237(4) 0.74795(14) 0.0337(6) Uani 1 1 d . . .
C7 C -0.16139(14) 0.0539(3) 0.90108(12) 0.0264(5) Uani 1 1 d . . .
C8 C -0.07586(12) -0.0750(3) 0.78764(10) 0.0197(4) Uani 1 1 d . . .
C9 C -0.17590(14) -0.1457(3) 0.65178(11) 0.0266(5) Uani 1 1 d . . .
C10 C 0.3624(2) 0.1706(6) 0.5805(2) 0.0706(10) Uani 1 1 d . . .
H10A H 0.3978 0.2348 0.6174 0.085 Uiso 1 1 calc R . .
H10B H 0.3131 0.2410 0.5667 0.085 Uiso 1 1 calc R . .
C11 C 0.4045(3) 0.1505(8) 0.5195(2) 0.0954(16) Uani 1 1 d . . .
H11A H 0.3703 0.0776 0.4845 0.114 Uiso 1 1 calc R . .
H11B H 0.4550 0.0853 0.5346 0.114 Uiso 1 1 calc R . .
C14 C 0.4235(5) 0.3268(13) 0.4863(5) 0.181(4) Uani 1 1 d . . .
H14A H 0.4325 0.3010 0.4402 0.218 Uiso 1 1 calc R . .
H14B H 0.3763 0.4048 0.4816 0.218 Uiso 1 1 calc R . .
C16 C 0.3419(2) -0.0071(5) 0.60574(19) 0.0570(9) Uani 1 1 d . . .
H16A H 0.3913 -0.0780 0.6181 0.068 Uiso 1 1 calc R . .
H16B H 0.3059 -0.0697 0.5688 0.068 Uiso 1 1 calc R . .
C13 C 0.33952(17) 0.0004(5) 0.73418(17) 0.0463(7) Uani 1 1 d . . .
H13 H 0.3950 -0.0079 0.7518 0.056 Uiso 1 1 calc R . .
C12 C 0.27981(17) 0.0098(4) 0.77078(16) 0.0415(6) Uani 1 1 d . . .
H12 H 0.2873 0.0068 0.8187 0.050 Uiso 1 1 calc R . .
C15 C 0.22239(16) 0.0212(4) 0.66365(15) 0.0373(6) Uani 1 1 d . . .
H15 H 0.1836 0.0286 0.6231 0.045 Uiso 1 1 calc R . .
C17 C 0.4891(8) 0.4178(15) 0.5215(8) 0.287(9) Uani 1 1 d . . .
H17A H 0.5353 0.3367 0.5317 0.345 Uiso 1 1 calc R . .
H17B H 0.4775 0.4607 0.5650 0.345 Uiso 1 1 calc R . .
N1 N -0.42041(15) 0.0525(5) 0.73382(15) 0.0565(8) Uani 1 1 d . . .
N2 N 0.20568(13) 0.0247(3) 0.72617(12) 0.0321(5) Uani 1 1 d . . .
N3 N 0.30260(14) 0.0055(4) 0.66608(13) 0.0430(6) Uani 1 1 d . . .
O2 O -0.45256(14) 0.1003(5) 0.78065(14) 0.0880(10) Uani 1 1 d . . .
O1W O 0.03710(11) -0.1071(2) 0.65833(9) 0.0302(4) Uani 1 1 d D . .
O3 O -0.45781(16) 0.0275(6) 0.67609(16) 0.1093(15) Uani 1 1 d . . .
O2W O 0.11723(11) -0.1662(2) 0.81681(9) 0.0348(4) Uani 1 1 d D . .
O4 O -0.08546(9) 0.0778(2) 0.91042(8) 0.0279(3) Uani 1 1 d . . .
O3W O 0.00330(13) 0.2585(3) 1.04324(9) 0.0387(4) Uani 1 1 d D . .
O5 O -0.20273(12) 0.0515(4) 0.94693(10) 0.0516(6) Uani 1 1 d . . .
O4W O -0.09142(12) -0.0696(4) 1.05041(11) 0.0524(6) Uani 1 1 d D . .
O6 O -0.05202(9) -0.2265(2) 0.81377(7) 0.0220(3) Uani 1 1 d . . .
O5W O 0.23956(18) -0.2171(4) 0.92816(13) 0.0709(7) Uani 1 1 d D . .
O7 O -0.03206(9) 0.0410(2) 0.76704(9) 0.0254(3) Uani 1 1 d . . .
O6W O -0.11572(14) -0.0093(3) 0.49270(11) 0.0463(5) Uani 1 1 d D . .
O8 O -0.11955(10) -0.2633(2) 0.66781(8) 0.0278(3) Uani 1 1 d . . .
O1 O -0.20289(12) -0.0938(3) 0.59237(9) 0.0458(5) Uani 1 1 d . . .
H1WA H 0.0595(18) -0.192(4) 0.6414(18) 0.069 Uiso 1 1 d D . .
H1WB H -0.0081(13) -0.143(5) 0.6636(19) 0.069 Uiso 1 1 d D . .
H2WA H 0.1484(18) -0.176(5) 0.8556(12) 0.069 Uiso 1 1 d D . .
H2WB H 0.0854(18) -0.252(4) 0.8128(17) 0.069 Uiso 1 1 d D . .
H4WB H -0.1360(15) -0.039(5) 1.0268(16) 0.069 Uiso 1 1 d D . .
H4WA H -0.100(2) -0.122(5) 1.0852(13) 0.069 Uiso 1 1 d D . .
H5WB H 0.233(2) -0.194(5) 0.9730(11) 0.069 Uiso 1 1 d D . .
H5WA H 0.2872(15) -0.275(5) 0.9407(17) 0.069 Uiso 1 1 d D . .
H6WA H -0.145(2) -0.048(5) 0.5192(17) 0.069 Uiso 1 1 d D . .
H6WB H -0.0887(16) 0.076(3) 0.5102(18) 0.069 Uiso 1 1 d D . .
H3WB H 0.014(2) 0.252(5) 1.0849(9) 0.069 Uiso 1 1 d D . .
H3WA H 0.0427(18) 0.329(3) 1.0311(14) 0.069 Uiso 1 1 d D . .

loop_
_atom_site_aniso_label
_atom_site_aniso_U_11
_atom_site_aniso_U_22
_atom_site_aniso_U_33
_atom_site_aniso_U_23
_atom_site_aniso_U_13
_atom_site_aniso_U_12
Co1 0.0283(2) 0.0278(2) 0.0178(2) 0.00139(16) 0.00428(17) -0.00229(17)
Co2 0.02132(16) 0.02434(17) 0.02251(16) 0.00099(11) 0.00466(12) 0.00090(11)
C1 0.0268(12) 0.0410(14) 0.0260(11) -0.0022(10) -0.0008(9) 0.0029(10)
C2 0.0233(11) 0.0266(11) 0.0218(10) 0.0000(8) 0.0038(8) 0.0014(9)
C3 0.0201(10) 0.0214(10) 0.0207(10) 0.0014(8) 0.0051(8) 0.0007(8)
C4 0.0221(10) 0.0252(11) 0.0218(10) 0.0006(8) 0.0050(8) 0.0014(8)
C5 0.0242(11) 0.0366(13) 0.0306(12) -0.0026(10) 0.0092(9) 0.0028(9)
C6 0.0191(11) 0.0459(15) 0.0349(13) -0.0021(11) 0.0024(10) 0.0046(10)
C7 0.0265(11) 0.0316(12) 0.0217(10) -0.0016(9) 0.0062(9) 0.0022(9)
C8 0.0204(10) 0.0236(10) 0.0151(9) -0.0038(8) 0.0033(7) 0.0011(8)
C9 0.0259(11) 0.0315(12) 0.0219(10) -0.0004(9) 0.0034(9) -0.0004(9)
C10 0.059(2) 0.078(3) 0.079(3) 0.011(2) 0.026(2) 0.004(2)
C11 0.083(3) 0.137(5) 0.075(3) 0.021(3) 0.039(2) -0.016(3)
C14 0.160(7) 0.188(8) 0.218(9) 0.090(7) 0.092(7) -0.041(6)
C16 0.0449(18) 0.075(2) 0.058(2) -0.0062(17) 0.0269(16) -0.0022(16)
C13 0.0241(13) 0.0608(19) 0.0530(18) -0.0050(14) 0.0047(12) 0.0031(12)
C12 0.0322(14) 0.0513(17) 0.0393(15) -0.0031(12) 0.0025(12) 0.0032(12)
C15 0.0285(13) 0.0482(16) 0.0365(14) 0.0013(11) 0.0093(11) 0.0014(11)
C17 0.213(11) 0.150(9) 0.53(3) 0.067(12) 0.148(14) -0.074(8)
N1 0.0241(12) 0.091(2) 0.0519(16) -0.0096(15) 0.0023(11) 0.0097(13)
N2 0.0259(10) 0.0355(11) 0.0356(11) 0.0002(9) 0.0077(9) 0.0025(8)
N3 0.0302(12) 0.0547(15) 0.0476(14) -0.0019(11) 0.0162(11) 0.0007(10)
O2 0.0284(11) 0.165(3) 0.0723(17) -0.030(2) 0.0145(12) 0.0181(15)
O1W 0.0308(9) 0.0284(9) 0.0327(9) -0.0060(7) 0.0091(7) -0.0023(7)
O3 0.0326(13) 0.223(5) 0.0629(18) -0.032(2) -0.0134(13) 0.0290(18)
O2W 0.0319(9) 0.0324(9) 0.0366(9) 0.0080(8) -0.0020(7) -0.0033(7)
O4 0.0248(8) 0.0371(9) 0.0211(7) 0.0001(7) 0.0024(6) -0.0029(7)
O3W 0.0584(12) 0.0328(10) 0.0227(8) -0.0012(7) 0.0025(8) -0.0003(8)
O5 0.0324(10) 0.0995(18) 0.0250(9) -0.0015(10) 0.0113(8) 0.0032(11)
O4W 0.0336(10) 0.0879(17) 0.0364(11) 0.0317(11) 0.0087(9) 0.0018(11)
O6 0.0226(7) 0.0226(7) 0.0201(7) -0.0003(6) 0.0021(6) 0.0013(6)
O5W 0.0784(18) 0.0808(19) 0.0504(13) -0.0022(13) 0.0049(13) 0.0129(15)
O7 0.0211(8) 0.0250(8) 0.0313(8) 0.0025(6) 0.0080(6) -0.0005(6)
O6W 0.0502(13) 0.0460(12) 0.0436(12) -0.0021(9) 0.0114(10) -0.0047(9)
O8 0.0294(8) 0.0329(9) 0.0215(7) -0.0015(6) 0.0058(6) 0.0058(7)
O1 0.0496(12) 0.0656(14) 0.0218(8) 0.0065(9) 0.0054(8) 0.0204(10)

loop_
_atom_type_symbol
_atom_type_description
_atom_type_scat_dispersion_real
_atom_type_scat_dispersion_imag
_atom_type_scat_source
C C 0.0033 0.0016 'International Tables Vol C Tables 4.2.6.8 and 6.1.1.4'
H H 0.0000 0.0000 'International Tables Vol C Tables 4.2.6.8 and 6.1.1.4'
N N 0.0061 0.0033 'International Tables Vol C Tables 4.2.6.8 and 6.1.1.4'
O O 0.0106 0.0060 'International Tables Vol C Tables 4.2.6.8 and 6.1.1.4'
Co Co 0.3494 0.9721 'International Tables Vol C Tables 4.2.6.8 and 6.1.1.4'

loop_
_geom_angle_atom_site_label_1
_geom_angle_atom_site_label_2
_geom_angle_atom_site_label_3
_geom_angle
_geom_angle_site_symmetry_1
_geom_angle_site_symmetry_3
O4W Co1 O4W 180.000(1) 3_557 .
O4W Co1 O3W 89.73(10) 3_557 3_557
O4W Co1 O3W 90.27(10) . 3_557
O4W Co1 O3W 90.27(10) 3_557 .
O4W Co1 O3W 89.73(10) . .
O3W Co1 O3W 180.0 3_557 .
O4W Co1 O4 88.57(7) 3_557 .
O4W Co1 O4 91.43(7) . .
O3W Co1 O4 87.11(7) 3_557 .
O3W Co1 O4 92.89(7) . .
O4W Co1 O4 91.43(7) 3_557 3_557
O4W Co1 O4 88.57(7) . 3_557
O3W Co1 O4 92.89(7) 3_557 3_557
O3W Co1 O4 87.11(7) . 3_557
O4 Co1 O4 180.000(1) . 3_557
O2W Co2 N2 89.40(8) . .
O2W Co2 O6 172.27(7) . 2_556
N2 Co2 O6 97.08(7) . 2_556
O2W Co2 O1W 98.85(7) . .
N2 Co2 O1W 92.68(8) . .
O6 Co2 O1W 85.10(6) 2_556 .
O2W Co2 O7 88.53(7) . .
N2 Co2 O7 175.19(8) . .
O6 Co2 O7 85.33(6) 2_556 .
O1W Co2 O7 83.36(6) . .
O2W Co2 O8 90.31(7) . 2_556
N2 Co2 O8 96.89(8) . 2_556
O6 Co2 O8 84.75(6) 2_556 2_556
O1W Co2 O8 166.82(7) . 2_556
O7 Co2 O8 87.46(6) . 2_556
C6 C1 C2 119.0(2) . .
C6 C1 H1 120.5 . .
C2 C1 H1 120.5 . .
C1 C2 C3 120.3(2) . .
C1 C2 C9 117.8(2) . .
C3 C2 C9 121.87(19) . .
C4 C3 C2 119.2(2) . .
C4 C3 C8 122.70(19) . .
C2 C3 C8 118.10(18) . .
C5 C4 C3 120.1(2) . .
C5 C4 C7 117.2(2) . .
C3 C4 C7 122.7(2) . .
C6 C5 C4 119.1(2) . .
C6 C5 H5 120.4 . .
C4 C5 H5 120.4 . .
C5 C6 C1 122.2(2) . .
C5 C6 N1 118.8(2) . .
C1 C6 N1 118.9(2) . .
O5 C7 O4 125.8(2) . .
O5 C7 C4 117.0(2) . .
O4 C7 C4 117.13(19) . .
O7 C8 O6 125.69(19) . .
O7 C8 C3 117.05(19) . .
O6 C8 C3 117.10(18) . .
O1 C9 O8 124.4(2) . .
O1 C9 C2 117.7(2) . .
O8 C9 C2 117.95(19) . .
C16 C10 C11 110.8(4) . .
C16 C10 H10A 109.5 . .
C11 C10 H10A 109.5 . .
C16 C10 H10B 109.5 . .
C11 C10 H10B 109.5 . .
H10A C10 H10B 108.1 . .
C10 C11 C14 115.2(6) . .
C10 C11 H11A 108.5 . .
C14 C11 H11A 108.5 . .
C10 C11 H11B 108.5 . .
C14 C11 H11B 108.5 . .
H11A C11 H11B 107.5 . .
C17 C14 C11 115.0(8) . .
C17 C14 H14A 108.5 . .
C11 C14 H14A 108.5 . .
C17 C14 H14B 108.5 . .
C11 C14 H14B 108.5 . .
H14A C14 H14B 107.5 . .
C10 C16 N3 112.8(3) . .
C10 C16 H16A 109.0 . .
N3 C16 H16A 109.0 . .
C10 C16 H16B 109.0 . .
N3 C16 H16B 109.0 . .
H16A C16 H16B 107.8 . .
C12 C13 N3 106.5(3) . .
C12 C13 H13 126.7 . .
N3 C13 H13 126.7 . .
C13 C12 N2 109.5(3) . .
C13 C12 H12 125.2 . .
N2 C12 H12 125.2 . .
N2 C15 N3 111.3(3) . .
N2 C15 H15 124.4 . .
N3 C15 H15 124.4 . .
C14 C17 C17 111.1(16) . 3_666
C14 C17 H17A 109.4 . .
C17 C17 H17A 109.4 3_666 .
C14 C17 H17B 109.4 . .
C17 C17 H17B 109.4 3_666 .
H17A C17 H17B 108.0 . .
O3 N1 O2 122.7(3) . .
O3 N1 C6 118.6(3) . .
O2 N1 C6 118.7(3) . .
C15 N2 C12 105.4(2) . .
C15 N2 Co2 125.07(19) . .
C12 N2 Co2 129.50(18) . .
C15 N3 C13 107.2(2) . .
C15 N3 C16 125.5(3) . .
C13 N3 C16 127.2(3) . .
Co2 O1W H1WA 125(3) . .
Co2 O1W H1WB 108(2) . .
H1WA O1W H1WB 108(3) . .
Co2 O2W H2WA 133(3) . .
Co2 O2W H2WB 118(2) . .
H2WA O2W H2WB 107(3) . .
C7 O4 Co1 125.44(15) . .
Co1 O3W H3WB 110(3) . .
Co1 O3W H3WA 112.5(15) . .
H3WB O3W H3WA 105(2) . .
Co1 O4W H4WB 110(2) . .
Co1 O4W H4WA 142(2) . .
H4WB O4W H4WA 108(3) . .
C8 O6 Co2 116.28(13) . 2_546
H5WB O5W H5WA 95(2) . .
C8 O7 Co2 134.65(14) . .
H6WA O6W H6WB 110(3) . .
C9 O8 Co2 133.20(14) . 2_546

loop_
_geom_bond_atom_site_label_1
_geom_bond_atom_site_label_2
_geom_bond_distance
_geom_bond_site_symmetry_2
Co1 O4W 2.0492(19) 3_557
Co1 O4W 2.0492(19) .
Co1 O3W 2.0938(19) 3_557
Co1 O3W 2.0938(19) .
Co1 O4 2.1267(16) .
Co1 O4 2.1267(16) 3_557
Co2 O2W 2.0568(17) .
Co2 N2 2.072(2) .
Co2 O6 2.1190(15) 2_556
Co2 O1W 2.1343(17) .
Co2 O7 2.1515(15) .
Co2 O8 2.1751(16) 2_556
C1 C6 1.377(4) .
C1 C2 1.383(3) .
C1 H1 0.9300 .
C2 C3 1.406(3) .
C2 C9 1.506(3) .
C3 C4 1.401(3) .
C3 C8 1.522(3) .
C4 C5 1.387(3) .
C4 C7 1.509(3) .
C5 C6 1.376(4) .
C5 H5 0.9300 .
C6 N1 1.464(3) .
C7 O5 1.242(3) .
C7 O4 1.263(3) .
C8 O7 1.249(3) .
C8 O6 1.267(3) .
C9 O1 1.233(3) .
C9 O8 1.279(3) .
C10 C16 1.472(5) .
C10 C11 1.517(5) .
C10 H10A 0.9700 .
C10 H10B 0.9700 .
C11 C14 1.522(9) .
C11 H11A 0.9700 .
C11 H11B 0.9700 .
C14 C17 1.360(14) .
C14 H14A 0.9700 .
C14 H14B 0.9700 .
C16 N3 1.472(4) .
C16 H16A 0.9700 .
C16 H16B 0.9700 .
C13 C12 1.345(4) .
C13 N3 1.366(4) .
C13 H13 0.9300 .
C12 N2 1.380(4) .
C12 H12 0.9300 .
C15 N2 1.317(3) .
C15 N3 1.341(3) .
C15 H15 0.9300 .
C17 C17 1.568(19) 3_666
C17 H17A 0.9700 .
C17 H17B 0.9700 .
N1 O3 1.203(4) .
N1 O2 1.210(3) .
O1W H1WA 0.835(18) .
O1W H1WB 0.829(18) .
O2W H2WA 0.842(17) .
O2W H2WB 0.823(18) .
O3W H3WB 0.807(18) .
O3W H3WA 0.912(16) .
O4W H4WB 0.832(18) .
O4W H4WA 0.823(17) .
O6 Co2 2.1190(15) 2_546
O5W H5WB 0.927(18) .
O5W H5WA 0.899(18) .
O6W H6WA 0.838(17) .
O6W H6WB 0.813(17) .
O8 Co2 2.1751(16) 2_546

loop_
_geom_torsion_atom_site_label_1
_geom_torsion_atom_site_label_2
_geom_torsion_atom_site_label_3
_geom_torsion_atom_site_label_4
_geom_torsion
_geom_torsion_site_symmetry_1
_geom_torsion_site_symmetry_2
_geom_torsion_site_symmetry_3
_geom_torsion_site_symmetry_4
C6 C1 C2 C3 -2.9(4) . . . .
C6 C1 C2 C9 174.8(2) . . . .
C1 C2 C3 C4 1.9(3) . . . .
C9 C2 C3 C4 -175.6(2) . . . .
C1 C2 C3 C8 -179.3(2) . . . .
C9 C2 C3 C8 3.1(3) . . . .
C2 C3 C4 C5 0.8(3) . . . .
C8 C3 C4 C5 -177.9(2) . . . .
C2 C3 C4 C7 177.6(2) . . . .
C8 C3 C4 C7 -1.1(3) . . . .
C3 C4 C5 C6 -2.6(4) . . . .
C7 C4 C5 C6 -179.5(2) . . . .
C4 C5 C6 C1 1.7(4) . . . .
C4 C5 C6 N1 -179.9(3) . . . .
C2 C1 C6 C5 1.1(4) . . . .
C2 C1 C6 N1 -177.4(3) . . . .
C5 C4 C7 O5 19.1(3) . . . .
C3 C4 C7 O5 -157.8(2) . . . .
C5 C4 C7 O4 -161.4(2) . . . .
C3 C4 C7 O4 21.7(3) . . . .
C4 C3 C8 O7 -102.5(2) . . . .
C2 C3 C8 O7 78.8(3) . . . .
C4 C3 C8 O6 81.9(3) . . . .
C2 C3 C8 O6 -96.7(2) . . . .
C1 C2 C9 O1 36.4(3) . . . .
C3 C2 C9 O1 -146.0(2) . . . .
C1 C2 C9 O8 -142.5(2) . . . .
C3 C2 C9 O8 35.2(3) . . . .
C16 C10 C11 C14 176.2(5) . . . .
C10 C11 C14 C17 77.4(11) . . . .
C11 C10 C16 N3 178.7(3) . . . .
N3 C13 C12 N2 -1.3(4) . . . .
C11 C14 C17 C17 172.1(12) . . . 3_666
C5 C6 N1 O3 -179.5(4) . . . .
C1 C6 N1 O3 -1.0(5) . . . .
C5 C6 N1 O2 0.5(5) . . . .
C1 C6 N1 O2 179.0(3) . . . .
N3 C15 N2 C12 -0.2(3) . . . .
N3 C15 N2 Co2 -179.05(18) . . . .
C13 C12 N2 C15 0.9(3) . . . .
C13 C12 N2 Co2 179.7(2) . . . .
O2W Co2 N2 C15 132.1(2) . . . .
O6 Co2 N2 C15 -52.1(2) 2_556 . . .
O1W Co2 N2 C15 33.2(2) . . . .
O7 Co2 N2 C15 67.6(10) . . . .
O8 Co2 N2 C15 -137.7(2) 2_556 . . .
O2W Co2 N2 C12 -46.5(2) . . . .
O6 Co2 N2 C12 129.3(2) 2_556 . . .
O1W Co2 N2 C12 -145.3(2) . . . .
O7 Co2 N2 C12 -110.9(9) . . . .
O8 Co2 N2 C12 43.8(2) 2_556 . . .
N2 C15 N3 C13 -0.6(3) . . . .
N2 C15 N3 C16 178.4(3) . . . .
C12 C13 N3 C15 1.1(3) . . . .
C12 C13 N3 C16 -177.8(3) . . . .
C10 C16 N3 C15 88.7(4) . . . .
C10 C16 N3 C13 -92.5(4) . . . .
O5 C7 O4 Co1 30.8(4) . . . .
C4 C7 O4 Co1 -148.67(16) . . . .
O4W Co1 O4 C7 172.4(2) 3_557 . . .
O4W Co1 O4 C7 -7.6(2) . . . .
O3W Co1 O4 C7 82.61(19) 3_557 . . .
O3W Co1 O4 C7 -97.39(19) . . . .
O4 Co1 O4 C7 145(100) 3_557 . . .
O7 C8 O6 Co2 -109.0(2) . . . 2_546
C3 C8 O6 Co2 66.1(2) . . . 2_546
O6 C8 O7 Co2 11.5(3) . . . .
C3 C8 O7 Co2 -163.64(14) . . . .
O2W Co2 O7 C8 -24.3(2) . . . .
N2 Co2 O7 C8 40.2(10) . . . .
O6 Co2 O7 C8 160.4(2) 2_556 . . .
O1W Co2 O7 C8 74.8(2) . . . .
O8 Co2 O7 C8 -114.7(2) 2_556 . . .
O1 C9 O8 Co2 -152.1(2) . . . 2_546
C2 C9 O8 Co2 26.7(3) . . . 2_546
